data_7104426
loop_
_publ_author_name
'Nohra, Brigitte'
'Mialane, Pierre'
'Dolbecq, Anne'
'Rivi\`ere, Eric'
'Marrot, J\'er\^ome'
'S\'echeresse, Francis'

_publ_section_title
;
 Heterometallic 3d-4f cubane clusters inserted in polyoxometalate
 matrices.
;
_journal_issue 19
_journal_name_full 'Chemical communications (Cambridge, England)'
_journal_page_first 2703
_journal_page_last 2705
_journal_paper_doi 10.1039/b902094b
_journal_volume 34
_journal_year 2009
_chemical_formula_sum 'C20 H130 Cu8 La2 N20 O106 Si2 W22'
_chemical_formula_weight 7234.17
_chemical_name_systematic
;
?
;
_space_group_IT_number 14
_symmetry_cell_setting monoclinic
_symmetry_space_group_name_Hall '-P 2yn'
_symmetry_space_group_name_H-M 'P 1 21/n 1'
_atom_sites_solution_hydrogens geom
_atom_sites_solution_primary direct
_atom_sites_solution_secondary difmap
_audit_creation_method SHELXL-97
_cell_angle_alpha 90.00
_cell_angle_beta 95.1940(10)
_cell_angle_gamma 90.00
_cell_formula_units_Z 2
_cell_length_a 12.2396(6)
_cell_length_b 19.0111(10)
_cell_length_c 23.3826(12)
_cell_measurement_reflns_used 17620
_cell_measurement_temperature 293(2)
_cell_measurement_theta_max 30.05
_cell_measurement_theta_min 1.38
_cell_volume 5418.5(5)
_computing_cell_refinement 'Bruker SMART'
_computing_data_collection 'Bruker SMART'
_computing_data_reduction 'Bruker SAINT'
_computing_structure_refinement 'SHELXL-97 (Sheldrick, 2008)'
_computing_structure_solution 'SHELXS-97 (Sheldrick, 1990)'
_diffrn_ambient_temperature 293(2)
_diffrn_measured_fraction_theta_full 0.987
_diffrn_measured_fraction_theta_max 0.987
_diffrn_measurement_device_type 'CCDC area detector'
_diffrn_measurement_method 'phi and omega scans'
_diffrn_radiation_monochromator graphite
_diffrn_radiation_source 'fine-focus sealed tube'
_diffrn_radiation_type MoK\a
_diffrn_radiation_wavelength 0.71073
_diffrn_reflns_av_R_equivalents 0.0789
_diffrn_reflns_av_sigmaI/netI 0.1097
_diffrn_reflns_limit_h_max 15
_diffrn_reflns_limit_h_min -17
_diffrn_reflns_limit_k_max 26
_diffrn_reflns_limit_k_min -26
_diffrn_reflns_limit_l_max 23
_diffrn_reflns_limit_l_min -32
_diffrn_reflns_number 41717
_diffrn_reflns_theta_full 30.05
_diffrn_reflns_theta_max 30.05
_diffrn_reflns_theta_min 1.38
_exptl_absorpt_coefficient_mu 25.691
_exptl_absorpt_correction_T_max 0.1832
_exptl_absorpt_correction_T_min 0.0793
_exptl_absorpt_correction_type multi-scan
_exptl_crystal_colour blue
_exptl_crystal_density_diffrn 4.374
_exptl_crystal_density_method 'not measured'
_exptl_crystal_description cube
_exptl_crystal_F_000 6372
_exptl_crystal_size_max 0.20
_exptl_crystal_size_mid 0.10
_exptl_crystal_size_min 0.10
_refine_diff_density_max 3.591
_refine_diff_density_min -3.371
_refine_diff_density_rms 0.492
_refine_ls_extinction_method none
_refine_ls_goodness_of_fit_ref 1.012
_refine_ls_hydrogen_treatment constr
_refine_ls_matrix_type full
_refine_ls_number_parameters 714
_refine_ls_number_reflns 15683
_refine_ls_number_restraints 2
_refine_ls_restrained_S_all 1.012
_refine_ls_R_factor_all 0.1072
_refine_ls_R_factor_gt 0.0506
_refine_ls_shift/su_max 0.001
_refine_ls_shift/su_mean 0.000
_refine_ls_structure_factor_coef Fsqd
_refine_ls_weighting_details 'calc w=1/[\s^2^(Fo^2^)+(0.0318P)^2^+24.5029P] where P=(Fo^2^+2Fc^2^)/3'
_refine_ls_weighting_scheme calc
_refine_ls_wR_factor_gt 0.0901
_refine_ls_wR_factor_ref 0.1069
_reflns_number_gt 9769
_reflns_number_total 15683
_reflns_threshold_expression >2\s(I)
_cod_data_source_file b902094b.txt
_cod_data_source_block 3
_cod_original_sg_symbol_H-M P21/n
_cod_database_code 7104426

loop_
_symmetry_equiv_pos_as_xyz
'x, y, z'
'-x+1/2, y+1/2, -z+1/2'
'-x, -y, -z'
'x-1/2, -y-1/2, z-1/2'

loop_
_atom_site_label
_atom_site_type_symbol
_atom_site_fract_x
_atom_site_fract_y
_atom_site_fract_z
_atom_site_U_iso_or_equiv
_atom_site_adp_type
_atom_site_occupancy
_atom_site_symmetry_multiplicity
_atom_site_calc_flag
_atom_site_refinement_flags
_atom_site_disorder_assembly
_atom_site_disorder_group
W1 W 0.99454(4) 0.36359(3) -0.03420(3) 0.01440(12) Uani 1 1 d . . .
W2 W 0.98780(4) 0.21417(3) -0.11747(3) 0.01643(12) Uani 1 1 d . . .
W3 W 0.93508(4) 0.20504(3) 0.02103(3) 0.01614(12) Uani 1 1 d . . .
W4 W 0.79930(4) 0.44973(3) -0.13807(3) 0.01497(12) Uani 1 1 d . . .
W5 W 0.55821(4) 0.37053(3) -0.17972(3) 0.01586(12) Uani 1 1 d . . .
W6 W 0.78913(4) 0.30246(3) -0.22342(3) 0.01769(13) Uani 1 1 d . . .
W7 W 0.51444(4) 0.79686(3) 0.11322(3) 0.01641(12) Uani 1 1 d . . .
W8 W 0.66710(4) 0.12259(3) -0.01859(3) 0.01748(13) Uani 1 1 d . . .
W9 W 0.71647(4) 0.13262(3) -0.15821(3) 0.01757(12) Uani 1 1 d . . .
W10 W 0.68284(4) 0.28885(3) 0.07014(3) 0.01463(12) Uani 1 1 d . . .
W11 W 0.49324(4) 0.63222(3) 0.02337(3) 0.01394(12) Uani 1 1 d . . .
La La 0.75671(6) 0.48781(4) 0.03339(4) 0.01387(16) Uani 1 1 d . . .
Si Si 0.7355(3) 0.28782(18) -0.07399(17) 0.0112(7) Uani 1 1 d . . .
Cu1 Cu 0.87844(14) 0.40944(9) 0.17182(8) 0.0207(4) Uani 1 1 d . . .
Cu2 Cu 0.60545(14) 0.43495(9) 0.16398(8) 0.0221(4) Uani 1 1 d . . .
Cu3 Cu 0.75963(14) 0.55124(9) 0.17987(8) 0.0215(4) Uani 1 1 d . . .
Cu4 Cu 0.8181(3) -0.0568(2) -0.08765(16) 0.0891(11) Uani 1 1 d . . .
O1 O 1.1154(7) 0.4121(5) -0.0220(5) 0.022(2) Uani 1 1 d . . .
O2 O 0.9032(8) 0.4053(5) 0.0086(4) 0.022(2) Uani 1 1 d . . .
O3 O 0.9315(7) 0.4062(5) -0.1028(4) 0.021(2) Uani 1 1 d . . .
O4 O 1.0250(7) 0.2884(5) 0.0209(4) 0.018(2) Uani 1 1 d . . .
O5 O 1.0612(7) 0.2941(5) -0.0901(5) 0.023(2) Uani 1 1 d . . .
O6 O 0.8658(7) 0.2741(5) -0.0562(4) 0.0143(19) Uani 1 1 d . . .
O7 O 1.0849(8) 0.1708(5) -0.1514(5) 0.024(2) Uani 1 1 d . . .
O8 O 0.9151(8) 0.2676(5) -0.1795(5) 0.023(2) Uani 1 1 d . . .
O9 O 1.0111(7) 0.1715(5) -0.0427(5) 0.027(3) Uani 1 1 d . . .
O10 O 0.8650(7) 0.1502(5) -0.1302(4) 0.018(2) Uani 1 1 d . . .
O11 O 1.0059(8) 0.1612(5) 0.0759(5) 0.028(2) Uani 1 1 d . . .
O12 O 0.8299(7) 0.2541(5) 0.0598(5) 0.022(2) Uani 1 1 d . . .
O13 O 0.8211(8) 0.1387(5) -0.0030(4) 0.021(2) Uani 1 1 d . . .
O14 O 0.8515(8) 0.5262(5) -0.1638(5) 0.028(3) Uani 1 1 d . . .
O15 O 0.7537(7) 0.4754(5) -0.0717(4) 0.017(2) Uani 1 1 d . . .
O16 O 0.6509(7) 0.4521(5) -0.1770(4) 0.018(2) Uani 1 1 d . . .
O17 O 0.8338(7) 0.3940(5) -0.2093(4) 0.020(2) Uani 1 1 d . . .
O18 O 0.7242(7) 0.3361(4) -0.1325(4) 0.014(2) Uani 1 1 d . . .
O19 O 0.4463(7) 0.4054(5) -0.2192(5) 0.025(2) Uani 1 1 d . . .
O20 O 0.5105(7) 0.2780(5) -0.1671(4) 0.020(2) Uani 1 1 d . . .
O21 O 0.6389(7) 0.3351(5) -0.2393(4) 0.020(2) Uani 1 1 d . . .
O22 O 0.5205(7) 0.3903(5) -0.1035(4) 0.017(2) Uani 1 1 d . . .
O23 O 0.8215(8) 0.2887(5) -0.2922(5) 0.026(2) Uani 1 1 d . . .
O24 O 0.7240(7) 0.2128(5) -0.2055(5) 0.021(2) Uani 1 1 d . . .
O25 O 0.6462(8) 0.8192(5) 0.1357(5) 0.029(3) Uani 1 1 d . . .
O26 O 0.5308(7) 0.7294(5) 0.0597(4) 0.018(2) Uani 1 1 d . . .
O27 O 0.5196(8) 0.1309(4) -0.0567(5) 0.021(2) Uani 1 1 d . . .
O28 O 0.5598(7) 0.1410(5) -0.1658(4) 0.018(2) Uani 1 1 d . . .
O29 O 0.6756(7) 0.2115(5) -0.0879(4) 0.017(2) Uani 1 1 d . . .
O30 O 0.6510(8) 0.0483(5) 0.0208(5) 0.026(2) Uani 1 1 d . . .
O31 O 0.6411(7) 0.1946(5) 0.0300(4) 0.020(2) Uani 1 1 d . . .
O32 O 0.7036(7) 0.0776(4) -0.0891(5) 0.020(2) Uani 1 1 d . . .
O33 O 0.7309(8) 0.0649(5) -0.2062(5) 0.028(3) Uani 1 1 d . . .
O34 O 0.6638(8) 0.2555(5) 0.1372(5) 0.022(2) Uani 1 1 d . . .
O35 O 0.7272(8) 0.3758(5) 0.0902(4) 0.022(2) Uani 1 1 d . . .
O36 O 0.4687(7) 0.6841(5) -0.0468(4) 0.020(2) Uani 1 1 d . . .
O37 O 0.6787(7) 0.3249(5) -0.0219(4) 0.016(2) Uani 1 1 d . . .
O38 O 0.6298(7) 0.6068(5) 0.0178(4) 0.019(2) Uani 1 1 d . . .
O39 O 0.4253(7) 0.5558(5) -0.0034(4) 0.018(2) Uani 1 1 d . . .
O40 O 0.8790(7) 0.4950(5) 0.1252(4) 0.017(2) Uani 1 1 d . . .
O41 O 0.7478(7) 0.4511(5) 0.2069(4) 0.018(2) Uani 1 1 d . . .
O42 O 0.6513(7) 0.5145(5) 0.1187(4) 0.017(2) Uani 1 1 d . . .
N1A N 0.9984(9) 0.3621(6) 0.1355(6) 0.027(3) Uani 1 1 d . . .
H1A1 H 0.9737 0.3464 0.1003 0.033 Uiso 1 1 calc R . .
H1A2 H 1.0534 0.3926 0.1315 0.033 Uiso 1 1 calc R . .
N2A N 0.8715(11) 0.3203(7) 0.2155(7) 0.038(4) Uani 1 1 d . . .
H2A1 H 0.8921 0.3285 0.2528 0.046 Uiso 1 1 calc R . .
H2A2 H 0.8017 0.3048 0.2128 0.046 Uiso 1 1 calc R . .
N1B N 0.5527(13) 0.3618(8) 0.2174(8) 0.053(5) Uani 1 1 d . . .
H1B1 H 0.5712 0.3183 0.2065 0.064 Uiso 1 1 calc R . .
H1B2 H 0.5814 0.3693 0.2537 0.064 Uiso 1 1 calc R . .
N2B N 0.4557(10) 0.4294(7) 0.1239(7) 0.033(3) Uani 1 1 d . . .
H2B1 H 0.4217 0.4712 0.1258 0.039 Uiso 1 1 calc R . .
H2B2 H 0.4597 0.4187 0.0866 0.039 Uiso 1 1 calc R . .
N1C N 0.8499(11) 0.5836(6) 0.2492(6) 0.032(3) Uani 1 1 d . . .
H1C1 H 0.8110 0.5809 0.2800 0.038 Uiso 1 1 calc R . .
H1C2 H 0.9097 0.5562 0.2555 0.038 Uiso 1 1 calc R . .
N2C N 0.7553(10) 0.6521(6) 0.1549(6) 0.030(3) Uani 1 1 d . . .
H2C1 H 0.8031 0.6599 0.1286 0.036 Uiso 1 1 calc R . .
H2C2 H 0.6876 0.6640 0.1398 0.036 Uiso 1 1 calc R . .
N1D N 0.7866(17) -0.0865(13) -0.0093(12) 0.119(8) Uani 1 1 d . . .
H1D1 H 0.8484 -0.1029 0.0099 0.143 Uiso 1 1 calc R . .
H1D2 H 0.7636 -0.0492 0.0100 0.143 Uiso 1 1 calc R . .
N2D N 0.675(2) -0.108(2) -0.1096(15) 0.177(12) Uani 1 1 d . . .
H2D1 H 0.6273 -0.0764 -0.1267 0.212 Uiso 1 1 calc R . .
H2D2 H 0.6874 -0.1405 -0.1360 0.212 Uiso 1 1 calc R . .
N1E N 0.9459(14) 0.0111(8) -0.0614(8) 0.066(4) Uani 1 1 d D . .
H1E1 H 0.9223 0.0560 -0.0633 0.079 Uiso 1 1 calc R . .
H1E2 H 0.9715 0.0017 -0.0249 0.079 Uiso 1 1 calc R . .
N2E N 0.8693(16) -0.0520(10) -0.1723(10) 0.084(5) Uani 1 1 d D . .
H2E1 H 0.8815 -0.0955 -0.1855 0.101 Uiso 1 1 calc R . .
H2E2 H 0.8179 -0.0309 -0.1963 0.101 Uiso 1 1 calc R . .
C1A C 1.0392(12) 0.3014(8) 0.1728(8) 0.036(4) Uani 1 1 d . . .
H1A3 H 1.0811 0.2694 0.1510 0.043 Uiso 1 1 calc R . .
H1A4 H 1.0868 0.3187 0.2052 0.043 Uiso 1 1 calc R . .
C2A C 0.9443(14) 0.2638(8) 0.1937(9) 0.039(4) Uani 1 1 d . . .
H2A3 H 0.9686 0.2315 0.2244 0.046 Uiso 1 1 calc R . .
H2A4 H 0.9052 0.2374 0.1628 0.046 Uiso 1 1 calc R . .
C1B C 0.4309(15) 0.3705(12) 0.2126(9) 0.054(6) Uani 1 1 d . . .
H1B3 H 0.3973 0.3311 0.2308 0.065 Uiso 1 1 calc R . .
H1B4 H 0.4115 0.4134 0.2317 0.065 Uiso 1 1 calc R . .
C2B C 0.3917(13) 0.3736(9) 0.1520(10) 0.046(6) Uani 1 1 d . . .
H2B3 H 0.3141 0.3849 0.1477 0.055 Uiso 1 1 calc R . .
H2B4 H 0.4019 0.3284 0.1340 0.055 Uiso 1 1 calc R . .
C1C C 0.8828(14) 0.6557(8) 0.2406(10) 0.045(5) Uani 1 1 d . . .
H1C3 H 0.9460 0.6571 0.2184 0.054 Uiso 1 1 calc R . .
H1C4 H 0.9026 0.6781 0.2774 0.054 Uiso 1 1 calc R . .
C2C C 0.7868(14) 0.6938(8) 0.2088(8) 0.038(4) Uani 1 1 d . . .
H2C3 H 0.7256 0.6963 0.2324 0.045 Uiso 1 1 calc R . .
H2C4 H 0.8077 0.7413 0.1993 0.045 Uiso 1 1 calc R . .
C1D C 0.706(2) -0.1389(17) -0.0123(15) 0.119(8) Uani 1 1 d . . .
H1D3 H 0.6691 -0.1352 0.0226 0.143 Uiso 1 1 calc R . .
H1D4 H 0.7443 -0.1836 -0.0105 0.143 Uiso 1 1 calc R . .
C2D C 0.619(3) -0.144(3) -0.0606(18) 0.177(12) Uani 1 1 d . . .
H2D3 H 0.5529 -0.1192 -0.0521 0.212 Uiso 1 1 calc R . .
H2D4 H 0.6007 -0.1926 -0.0699 0.212 Uiso 1 1 calc R . .
C1E C 1.0458(18) -0.0007(10) -0.1056(10) 0.066(4) Uani 1 1 d D . .
H1E3 H 1.0865 -0.0435 -0.0960 0.079 Uiso 1 1 calc R . .
H1E4 H 1.0962 0.0387 -0.1033 0.079 Uiso 1 1 calc R . .
C2E C 0.9826(19) -0.0061(12) -0.1668(12) 0.084(5) Uani 1 1 d D . .
H2E3 H 1.0319 -0.0263 -0.1926 0.101 Uiso 1 1 calc R . .
H2E4 H 0.9652 0.0413 -0.1802 0.101 Uiso 1 1 calc R . .
OW1 O 0.9984(8) 0.4646(6) 0.2500(5) 0.035(3) Uani 1 1 d . . .
OW2 O 0.7514(10) 0.4428(6) 0.3217(6) 0.045(3) Uani 1 1 d . . .
OW3 O 0.5477(14) 0.0013(9) 0.1182(9) 0.017(4) Uiso 0.50 1 d P . .
OW4 O 0.7550(16) 0.1112(11) 0.1439(10) 0.029(5) Uiso 0.50 1 d P . .

loop_
_atom_site_aniso_label
_atom_site_aniso_U_11
_atom_site_aniso_U_22
_atom_site_aniso_U_33
_atom_site_aniso_U_23
_atom_site_aniso_U_13
_atom_site_aniso_U_12
W1 0.0125(2) 0.0145(3) 0.0163(3) -0.0005(2) 0.0020(2) -0.0025(2)
W2 0.0135(3) 0.0171(3) 0.0191(3) -0.0029(2) 0.0038(2) -0.0001(2)
W3 0.0153(3) 0.0136(3) 0.0193(3) 0.0015(2) 0.0005(2) 0.0006(2)
W4 0.0148(3) 0.0157(3) 0.0146(3) 0.0004(2) 0.0025(2) -0.0027(2)
W5 0.0135(3) 0.0199(3) 0.0141(3) -0.0005(2) 0.0008(2) -0.0002(2)
W6 0.0185(3) 0.0210(3) 0.0141(3) -0.0019(2) 0.0044(2) -0.0018(2)
W7 0.0136(3) 0.0158(3) 0.0198(3) -0.0033(2) 0.0015(2) -0.0034(2)
W8 0.0190(3) 0.0130(3) 0.0209(3) 0.0000(2) 0.0040(2) -0.0020(2)
W9 0.0183(3) 0.0163(3) 0.0185(3) -0.0049(2) 0.0035(2) -0.0026(2)
W10 0.0170(3) 0.0132(3) 0.0140(3) 0.0006(2) 0.0030(2) -0.0002(2)
W11 0.0123(2) 0.0142(3) 0.0156(3) -0.0005(2) 0.0025(2) 0.0007(2)
La 0.0134(4) 0.0156(4) 0.0126(4) -0.0004(3) 0.0013(3) -0.0019(3)
Si 0.0123(16) 0.0094(16) 0.0123(19) 0.0005(15) 0.0032(14) 0.0009(13)
Cu1 0.0226(9) 0.0205(9) 0.0194(10) 0.0031(8) 0.0032(8) 0.0032(7)
Cu2 0.0208(9) 0.0231(9) 0.0231(11) 0.0041(8) 0.0054(8) -0.0022(7)
Cu3 0.0262(9) 0.0181(9) 0.0200(10) -0.0010(8) 0.0013(8) -0.0007(7)
Cu4 0.095(2) 0.104(3) 0.070(3) -0.011(2) 0.0168(19) -0.024(2)
O1 0.013(5) 0.025(5) 0.027(6) -0.002(5) -0.006(4) -0.012(4)
O2 0.030(6) 0.015(5) 0.020(6) -0.006(4) 0.000(5) -0.003(4)
O3 0.015(5) 0.028(5) 0.021(6) -0.002(5) 0.006(4) -0.006(4)
O4 0.013(4) 0.021(5) 0.021(6) 0.000(5) -0.001(4) 0.005(4)
O5 0.017(5) 0.020(5) 0.033(7) -0.011(5) 0.004(4) -0.004(4)
O6 0.013(4) 0.022(5) 0.008(5) 0.000(4) -0.001(4) -0.002(4)
O7 0.022(5) 0.028(5) 0.023(6) -0.006(5) 0.010(5) 0.010(4)
O8 0.023(5) 0.019(5) 0.028(6) 0.005(5) 0.000(5) 0.001(4)
O9 0.012(5) 0.017(5) 0.051(8) -0.004(5) 0.005(5) -0.002(4)
O10 0.021(5) 0.017(5) 0.016(5) 0.000(4) 0.004(4) 0.003(4)
O11 0.029(6) 0.031(6) 0.022(6) 0.006(5) 0.000(5) -0.004(5)
O12 0.018(5) 0.024(5) 0.023(6) 0.006(5) 0.003(4) -0.001(4)
O13 0.025(5) 0.016(5) 0.022(6) -0.007(4) 0.000(4) -0.003(4)
O14 0.028(6) 0.033(6) 0.023(6) 0.017(5) 0.007(5) -0.008(5)
O15 0.015(5) 0.019(5) 0.017(5) 0.001(4) 0.000(4) 0.004(4)
O16 0.011(4) 0.022(5) 0.022(6) 0.000(5) 0.006(4) 0.001(4)
O17 0.017(5) 0.021(5) 0.022(6) -0.007(5) 0.006(4) -0.005(4)
O18 0.016(5) 0.009(4) 0.015(5) -0.001(4) -0.006(4) -0.001(3)
O19 0.017(5) 0.036(6) 0.020(6) 0.004(5) -0.004(4) 0.001(4)
O20 0.012(5) 0.027(5) 0.022(6) 0.006(5) 0.004(4) 0.003(4)
O21 0.021(5) 0.029(5) 0.011(5) -0.001(4) -0.002(4) -0.004(4)
O22 0.012(4) 0.015(5) 0.026(6) -0.003(4) 0.004(4) -0.001(4)
O23 0.022(5) 0.037(6) 0.017(6) 0.006(5) -0.003(4) 0.006(5)
O24 0.018(5) 0.018(5) 0.027(6) -0.003(5) 0.000(4) 0.002(4)
O25 0.020(5) 0.030(6) 0.037(7) -0.004(5) -0.004(5) -0.006(4)
O26 0.018(5) 0.021(5) 0.016(5) 0.009(4) 0.004(4) -0.001(4)
O27 0.027(5) 0.006(4) 0.031(6) -0.001(4) 0.005(5) -0.003(4)
O28 0.022(5) 0.017(5) 0.018(5) -0.003(4) 0.010(4) 0.000(4)
O29 0.017(5) 0.018(5) 0.015(5) 0.006(4) 0.004(4) 0.006(4)
O30 0.032(6) 0.017(5) 0.030(7) 0.003(5) 0.005(5) -0.014(4)
O31 0.015(5) 0.023(5) 0.022(6) 0.002(5) 0.003(4) -0.005(4)
O32 0.017(5) 0.007(4) 0.037(7) -0.005(4) -0.001(4) -0.002(4)
O33 0.029(6) 0.027(6) 0.028(7) 0.000(5) 0.000(5) 0.000(5)
O34 0.027(5) 0.019(5) 0.022(6) 0.002(5) 0.009(5) -0.003(4)
O35 0.027(5) 0.018(5) 0.019(6) 0.002(4) -0.008(4) 0.000(4)
O36 0.017(5) 0.019(5) 0.023(6) -0.002(5) -0.003(4) -0.001(4)
O37 0.018(5) 0.020(5) 0.011(5) 0.002(4) 0.006(4) -0.004(4)
O38 0.013(5) 0.029(5) 0.015(5) 0.004(5) 0.002(4) 0.006(4)
O39 0.013(5) 0.018(5) 0.022(6) -0.004(4) -0.004(4) -0.008(4)
O40 0.017(5) 0.019(5) 0.015(5) 0.013(4) 0.001(4) -0.001(4)
O41 0.018(5) 0.022(5) 0.013(5) 0.011(4) 0.001(4) 0.003(4)
O42 0.015(5) 0.018(5) 0.019(6) -0.003(4) 0.007(4) 0.000(4)
N1A 0.022(6) 0.035(7) 0.026(8) -0.014(6) 0.008(6) -0.001(5)
N2A 0.043(8) 0.041(8) 0.034(9) 0.005(7) 0.017(7) 0.006(7)
N1B 0.072(12) 0.046(10) 0.043(11) 0.011(9) 0.012(9) -0.006(9)
N2B 0.026(7) 0.029(7) 0.045(10) -0.013(7) 0.012(7) -0.003(6)
N1C 0.036(8) 0.026(7) 0.033(9) -0.007(7) 0.000(7) -0.001(6)
N2C 0.027(7) 0.024(7) 0.041(9) 0.006(7) 0.013(6) 0.000(5)
N1D 0.081(14) 0.142(19) 0.14(2) 0.083(17) 0.045(14) 0.006(12)
N2D 0.12(2) 0.28(3) 0.14(3) -0.02(2) 0.068(17) -0.05(2)
N1E 0.093(11) 0.029(6) 0.072(12) 0.012(7) -0.010(9) 0.007(7)
N2E 0.110(13) 0.059(10) 0.090(14) 0.005(10) 0.050(12) 0.015(9)
C1A 0.026(8) 0.032(9) 0.048(12) -0.011(9) -0.004(8) 0.013(7)
C2A 0.049(11) 0.022(8) 0.046(12) 0.000(8) 0.010(9) 0.010(8)
C1B 0.049(12) 0.075(15) 0.042(13) 0.002(12) 0.026(10) -0.009(11)
C2B 0.024(9) 0.037(10) 0.080(17) -0.015(11) 0.021(10) -0.021(7)
C1C 0.032(10) 0.031(9) 0.070(15) -0.025(10) -0.011(10) 0.004(8)
C2C 0.046(10) 0.032(9) 0.038(11) -0.016(9) 0.020(9) -0.019(8)
C1D 0.081(14) 0.142(19) 0.14(2) 0.083(17) 0.045(14) 0.006(12)
C2D 0.12(2) 0.28(3) 0.14(3) -0.02(2) 0.068(17) -0.05(2)
C1E 0.093(11) 0.029(6) 0.072(12) 0.012(7) -0.010(9) 0.007(7)
C2E 0.110(13) 0.059(10) 0.090(14) 0.005(10) 0.050(12) 0.015(9)
OW1 0.026(6) 0.044(7) 0.035(7) 0.004(6) 0.005(5) 0.007(5)
OW2 0.051(8) 0.045(7) 0.040(8) 0.018(7) 0.009(6) 0.021(6)

loop_
_atom_type_symbol
_atom_type_description
_atom_type_scat_dispersion_real
_atom_type_scat_dispersion_imag
_atom_type_scat_source
C C 0.0033 0.0016 'International Tables Vol C Tables 4.2.6.8 and 6.1.1.4'
O O 0.0106 0.0060 'International Tables Vol C Tables 4.2.6.8 and 6.1.1.4'
Si Si 0.0817 0.0704 'International Tables Vol C Tables 4.2.6.8 and 6.1.1.4'
Cu Cu 0.3201 1.2651 'International Tables Vol C Tables 4.2.6.8 and 6.1.1.4'
La La -0.2871 2.4523 'International Tables Vol C Tables 4.2.6.8 and 6.1.1.4'
W W -0.8490 6.8722 'International Tables Vol C Tables 4.2.6.8 and 6.1.1.4'
N N 0.0061 0.0033 'International Tables Vol C Tables 4.2.6.8 and 6.1.1.4'
H H 0.0000 0.0000 'International Tables Vol C Tables 4.2.6.8 and 6.1.1.4'

loop_
_geom_angle_atom_site_label_1
_geom_angle_atom_site_label_2
_geom_angle_atom_site_label_3
_geom_angle
_geom_angle_site_symmetry_1
_geom_angle_site_symmetry_3
_geom_angle_publ_flag
O1 W1 O2 104.0(5) . . ?
O1 W1 O3 100.7(4) . . ?
O2 W1 O3 93.3(4) . . ?
O1 W1 O4 99.9(4) . . ?
O2 W1 O4 92.7(4) . . ?
O3 W1 O4 156.4(4) . . ?
O1 W1 O5 93.6(4) . . ?
O2 W1 O5 162.3(4) . . ?
O3 W1 O5 83.8(4) . . ?
O4 W1 O5 83.5(4) . . ?
O1 W1 O6 164.3(4) . . ?
O2 W1 O6 90.1(4) . . ?
O3 W1 O6 84.9(3) . . ?
O4 W1 O6 72.2(3) . . ?
O5 W1 O6 72.2(3) . . ?
O7 W2 O5 102.8(4) . . ?
O7 W2 O8 101.5(5) . . ?
O5 W2 O8 90.2(4) . . ?
O7 W2 O9 99.6(5) . . ?
O5 W2 O9 90.3(4) . . ?
O8 W2 O9 158.2(4) . . ?
O7 W2 O10 100.9(4) . . ?
O5 W2 O10 156.3(4) . . ?
O8 W2 O10 85.2(4) . . ?
O9 W2 O10 85.6(4) . . ?
O7 W2 O6 171.8(4) . . ?
O5 W2 O6 73.6(4) . . ?
O8 W2 O6 86.0(4) . . ?
O9 W2 O6 73.3(3) . . ?
O10 W2 O6 82.9(3) . . ?
O11 W3 O12 101.7(5) . . ?
O11 W3 O13 101.8(4) . . ?
O12 W3 O13 87.5(4) . . ?
O11 W3 O4 98.7(4) . . ?
O12 W3 O4 90.5(4) . . ?
O13 W3 O4 159.3(4) . . ?
O11 W3 O9 99.9(5) . . ?
O12 W3 O9 158.3(4) . . ?
O13 W3 O9 86.8(4) . . ?
O4 W3 O9 87.5(4) . . ?
O11 W3 O6 170.5(4) . . ?
O12 W3 O6 83.0(4) . . ?
O13 W3 O6 86.5(4) . . ?
O4 W3 O6 72.8(3) . . ?
O9 W3 O6 75.8(4) . . ?
O14 W4 O15 103.4(5) . . ?
O14 W4 O3 100.8(4) . . ?
O15 W4 O3 93.6(4) . . ?
O14 W4 O16 100.2(4) . . ?
O15 W4 O16 92.7(4) . . ?
O3 W4 O16 156.0(4) . . ?
O14 W4 O17 92.4(5) . . ?
O15 W4 O17 164.2(4) . . ?
O3 W4 O17 84.2(4) . . ?
O16 W4 O17 83.4(4) . . ?
O14 W4 O18 162.6(4) . . ?
O15 W4 O18 92.8(4) . . ?
O3 W4 O18 84.3(3) . . ?
O16 W4 O18 72.3(3) . . ?
O17 W4 O18 71.4(3) . . ?
O19 W5 O20 101.6(4) . . ?
O19 W5 O21 100.7(5) . . ?
O20 W5 O21 88.4(4) . . ?
O19 W5 O22 100.1(4) . . ?
O20 W5 O22 86.2(4) . . ?
O21 W5 O22 159.1(4) . . ?
O19 W5 O16 98.4(4) . . ?
O20 W5 O16 160.0(4) . . ?
O21 W5 O16 88.1(4) . . ?
O22 W5 O16 90.1(4) . . ?
O19 W5 O18 171.6(4) . . ?
O20 W5 O18 86.1(3) . . ?
O21 W5 O18 76.0(4) . . ?
O22 W5 O18 83.5(3) . . ?
O16 W5 O18 73.9(3) . . ?
O23 W6 O17 102.9(5) . . ?
O23 W6 O8 102.1(4) . . ?
O17 W6 O8 91.1(4) . . ?
O23 W6 O21 99.5(4) . . ?
O17 W6 O21 89.6(4) . . ?
O8 W6 O21 157.6(4) . . ?
O23 W6 O24 101.7(5) . . ?
O17 W6 O24 155.4(4) . . ?
O8 W6 O24 84.6(4) . . ?
O21 W6 O24 85.5(4) . . ?
O23 W6 O18 171.0(4) . . ?
O17 W6 O18 73.1(4) . . ?
O8 W6 O18 86.1(4) . . ?
O21 W6 O18 72.7(4) . . ?
O24 W6 O18 82.5(4) . . ?
O25 W7 O26 103.2(5) . . ?
O25 W7 O27 100.0(5) . 3_665 ?
O26 W7 O27 93.5(4) . 3_665 ?
O25 W7 O20 100.5(5) . 3_665 ?
O26 W7 O20 87.9(4) . 3_665 ?
O27 W7 O20 158.5(4) 3_665 3_665 ?
O25 W7 O28 97.7(5) . 3_665 ?
O26 W7 O28 159.0(4) . 3_665 ?
O27 W7 O28 85.3(4) 3_665 3_665 ?
O20 W7 O28 85.8(4) 3_665 3_665 ?
O25 W7 O29 168.8(4) . 3_665 ?
O26 W7 O29 87.0(4) . 3_665 ?
O27 W7 O29 74.2(3) 3_665 3_665 ?
O20 W7 O29 84.5(3) 3_665 3_665 ?
O28 W7 O29 72.4(4) 3_665 3_665 ?
O30 W8 O31 104.5(5) . . ?
O30 W8 O13 100.9(4) . . ?
O31 W8 O13 89.2(4) . . ?
O30 W8 O32 98.1(4) . . ?
O31 W8 O32 157.5(4) . . ?
O13 W8 O32 86.2(4) . . ?
O30 W8 O27 99.6(4) . . ?
O31 W8 O27 90.9(4) . . ?
O13 W8 O27 158.7(4) . . ?
O32 W8 O27 85.6(4) . . ?
O30 W8 O29 168.9(4) . . ?
O31 W8 O29 84.9(4) . . ?
O13 W8 O29 84.9(4) . . ?
O32 W8 O29 72.8(4) . . ?
O27 W8 O29 73.9(3) . . ?
O33 W9 O24 102.0(5) . . ?
O33 W9 O10 101.8(4) . . ?
O24 W9 O10 88.0(4) . . ?
O33 W9 O28 99.3(4) . . ?
O24 W9 O28 88.9(4) . . ?
O10 W9 O28 158.9(4) . . ?
O33 W9 O32 99.2(4) . . ?
O24 W9 O32 158.9(4) . . ?
O10 W9 O32 87.4(4) . . ?
O28 W9 O32 88.1(4) . . ?
O33 W9 O29 170.5(4) . . ?
O24 W9 O29 85.3(4) . . ?
O10 W9 O29 84.5(4) . . ?
O28 W9 O29 74.5(4) . . ?
O32 W9 O29 73.7(3) . . ?
O34 W10 O35 99.4(5) . . ?
O34 W10 O36 98.5(4) . 3_665 ?
O35 W10 O36 95.0(4) . 3_665 ?
O34 W10 O12 100.9(4) . . ?
O35 W10 O12 94.8(4) . . ?
O36 W10 O12 156.4(4) 3_665 . ?
O34 W10 O31 92.7(4) . . ?
O35 W10 O31 167.8(4) . . ?
O36 W10 O31 84.9(4) 3_665 . ?
O12 W10 O31 81.0(4) . . ?
O34 W10 O37 170.1(4) . . ?
O35 W10 O37 87.1(4) . . ?
O36 W10 O37 73.4(4) 3_665 . ?
O12 W10 O37 85.8(4) . . ?
O31 W10 O37 81.2(4) . . ?
O38 W11 O39 99.7(4) . . ?
O38 W11 O36 98.9(4) . . ?
O39 W11 O36 95.0(4) . . ?
O38 W11 O22 100.2(4) . 3_665 ?
O39 W11 O22 94.7(4) . 3_665 ?
O36 W11 O22 156.8(4) . 3_665 ?
O38 W11 O26 95.6(4) . . ?
O39 W11 O26 164.5(4) . . ?
O36 W11 O26 84.5(4) . . ?
O22 W11 O26 80.6(4) 3_665 . ?
O38 W11 O37 172.7(4) . 3_665 ?
O39 W11 O37 83.3(4) . 3_665 ?
O36 W11 O37 74.2(4) . 3_665 ?
O22 W11 O37 86.1(3) 3_665 3_665 ?
O26 W11 O37 81.7(3) . 3_665 ?
O39 La O15 75.4(3) 3_665 . ?
O39 La O2 112.3(3) 3_665 . ?
O15 La O2 69.8(3) . . ?
O39 La O1 143.2(3) 3_665 3_765 ?
O15 La O1 85.4(3) . 3_765 ?
O2 La O1 89.1(3) . 3_765 ?
O39 La O40 136.8(3) 3_665 . ?
O15 La O40 144.4(3) . . ?
O2 La O40 81.2(3) . . ?
O1 La O40 73.6(3) 3_765 . ?
O39 La O42 77.0(3) 3_665 . ?
O15 La O42 147.6(3) . . ?
O2 La O42 137.8(3) . . ?
O1 La O42 107.6(3) 3_765 . ?
O40 La O42 67.7(3) . . ?
O39 La O35 72.2(3) 3_665 . ?
O15 La O35 116.7(3) . . ?
O2 La O35 74.6(3) . . ?
O1 La O35 144.3(3) 3_765 . ?
O40 La O35 72.6(3) . . ?
O42 La O35 69.5(3) . . ?
O39 La O38 75.5(3) 3_665 . ?
O15 La O38 89.4(3) . . ?
O2 La O38 153.8(3) . . ?
O1 La O38 73.2(3) 3_765 . ?
O40 La O38 110.8(3) . . ?
O42 La O38 67.4(3) . . ?
O35 La O38 130.6(3) . . ?
O39 La Cu3 108.5(2) 3_665 . ?
O15 La Cu3 166.1(2) . . ?
O2 La Cu3 118.9(2) . . ?
O1 La Cu3 84.0(2) 3_765 . ?
O40 La Cu3 38.7(2) . . ?
O42 La Cu3 31.7(2) . . ?
O35 La Cu3 77.0(2) . . ?
O38 La Cu3 79.0(2) . . ?
O37 Si O6 110.7(5) . . ?
O37 Si O29 108.6(5) . . ?
O6 Si O29 108.5(5) . . ?
O37 Si O18 111.9(5) . . ?
O6 Si O18 108.0(5) . . ?
O29 Si O18 109.0(5) . . ?
O40 Cu1 N2A 176.6(5) . . ?
O40 Cu1 N1A 95.7(5) . . ?
N2A Cu1 N1A 84.3(5) . . ?
O40 Cu1 O41 86.7(4) . . ?
N2A Cu1 O41 93.1(5) . . ?
N1A Cu1 O41 175.3(5) . . ?
O41 Cu2 O42 82.6(4) . . ?
O41 Cu2 N2B 173.3(5) . . ?
O42 Cu2 N2B 94.8(5) . . ?
O41 Cu2 N1B 96.4(6) . . ?
O42 Cu2 N1B 173.1(6) . . ?
N2B Cu2 N1B 85.5(6) . . ?
O41 Cu2 Cu3 43.7(3) . . ?
O42 Cu2 Cu3 42.9(3) . . ?
N2B Cu2 Cu3 131.4(4) . . ?
N1B Cu2 Cu3 133.3(5) . . ?
N1C Cu3 O42 170.9(5) . . ?
N1C Cu3 N2C 86.5(6) . . ?
O42 Cu3 N2C 97.4(5) . . ?
N1C Cu3 O41 95.0(5) . . ?
O42 Cu3 O41 80.3(4) . . ?
N2C Cu3 O41 174.0(4) . . ?
N1C Cu3 O40 105.4(5) . . ?
O42 Cu3 O40 81.5(3) . . ?
N2C Cu3 O40 106.6(4) . . ?
O41 Cu3 O40 78.6(3) . . ?
N1C Cu3 Cu2 130.5(4) . . ?
O42 Cu3 Cu2 42.1(3) . . ?
N2C Cu3 Cu2 133.7(4) . . ?
O41 Cu3 Cu2 42.1(3) . . ?
O40 Cu3 Cu2 90.8(2) . . ?
N1C Cu3 La 146.6(4) . . ?
O42 Cu3 La 41.8(3) . . ?
N2C Cu3 La 92.6(4) . . ?
O41 Cu3 La 89.3(3) . . ?
O40 Cu3 La 43.2(2) . . ?
Cu2 Cu3 La 71.09(5) . . ?
N1D Cu4 N2D 82.1(12) . . ?
N1D Cu4 N1E 96.2(9) . . ?
N2D Cu4 N1E 169.1(11) . . ?
N1D Cu4 N2E 165.0(9) . . ?
N2D Cu4 N2E 96.1(11) . . ?
N1E Cu4 N2E 88.3(8) . . ?
W1 O1 La 156.5(5) . 3_765 ?
W1 O2 La 157.9(6) . . ?
W1 O3 W4 143.4(5) . . ?
W3 O4 W1 122.1(5) . . ?
W2 O5 W1 122.3(5) . . ?
Si O6 W3 124.5(5) . . ?
Si O6 W1 124.2(5) . . ?
W3 O6 W1 92.8(3) . . ?
Si O6 W2 124.0(5) . . ?
W3 O6 W2 89.6(3) . . ?
W1 O6 W2 91.9(3) . . ?
W6 O8 W2 153.3(6) . . ?
W2 O9 W3 121.2(5) . . ?
W9 O10 W2 150.0(5) . . ?
W3 O12 W10 154.6(6) . . ?
W8 O13 W3 146.7(5) . . ?
W4 O15 La 157.7(5) . . ?
W5 O16 W4 121.2(5) . . ?
W6 O17 W4 123.6(5) . . ?
Si O18 W5 124.0(5) . . ?
Si O18 W4 123.6(5) . . ?
W5 O18 W4 92.6(3) . . ?
Si O18 W6 125.0(5) . . ?
W5 O18 W6 90.0(3) . . ?
W4 O18 W6 91.9(3) . . ?
W5 O20 W7 148.7(6) . 3_665 ?
W5 O21 W6 121.2(5) . . ?
W5 O22 W11 154.3(5) . 3_665 ?
W9 O24 W6 151.2(5) . . ?
W7 O26 W11 151.6(5) . . ?
W7 O27 W8 120.4(5) 3_665 . ?
W9 O28 W7 120.2(5) . 3_665 ?
Si O29 W9 126.3(5) . . ?
Si O29 W8 123.0(5) . . ?
W9 O29 W8 92.9(3) . . ?
Si O29 W7 121.5(4) . 3_665 ?
W9 O29 W7 92.9(3) . 3_665 ?
W8 O29 W7 91.2(3) . 3_665 ?
W8 O31 W10 152.1(5) . . ?
W8 O32 W9 120.6(4) . . ?
W10 O35 La 133.5(5) . . ?
W11 O36 W10 116.5(5) . 3_665 ?
Si O37 W11 127.6(5) . 3_665 ?
Si O37 W10 127.7(5) . . ?
W11 O37 W10 93.7(3) 3_665 . ?
W11 O38 La 138.3(5) . . ?
W11 O39 La 141.1(5) . 3_665 ?
Cu1 O40 Cu3 92.5(4) . . ?
Cu1 O40 La 113.5(4) . . ?
Cu3 O40 La 98.1(3) . . ?
Cu2 O41 Cu3 94.2(4) . . ?
Cu2 O41 Cu1 115.5(5) . . ?
Cu3 O41 Cu1 99.2(4) . . ?
Cu2 O42 Cu3 95.0(4) . . ?
Cu2 O42 La 117.7(4) . . ?
Cu3 O42 La 106.5(4) . . ?
C1A N1A Cu1 108.6(10) . . ?
C1A N1A H1A1 110.0 . . ?
Cu1 N1A H1A1 110.0 . . ?
C1A N1A H1A2 110.0 . . ?
Cu1 N1A H1A2 110.0 . . ?
H1A1 N1A H1A2 108.4 . . ?
C2A N2A Cu1 112.3(11) . . ?
C2A N2A H2A1 109.1 . . ?
Cu1 N2A H2A1 109.1 . . ?
C2A N2A H2A2 109.1 . . ?
Cu1 N2A H2A2 109.1 . . ?
H2A1 N2A H2A2 107.9 . . ?
C1B N1B Cu2 104.6(12) . . ?
C1B N1B H1B1 110.8 . . ?
Cu2 N1B H1B1 110.8 . . ?
C1B N1B H1B2 110.8 . . ?
Cu2 N1B H1B2 110.8 . . ?
H1B1 N1B H1B2 108.9 . . ?
C2B N2B Cu2 109.1(12) . . ?
C2B N2B H2B1 109.9 . . ?
Cu2 N2B H2B1 109.9 . . ?
C2B N2B H2B2 109.9 . . ?
Cu2 N2B H2B2 109.9 . . ?
H2B1 N2B H2B2 108.3 . . ?
C1C N1C Cu3 108.9(12) . . ?
C1C N1C H1C1 109.9 . . ?
Cu3 N1C H1C1 109.9 . . ?
C1C N1C H1C2 109.9 . . ?
Cu3 N1C H1C2 109.9 . . ?
H1C1 N1C H1C2 108.3 . . ?
C2C N2C Cu3 105.2(10) . . ?
C2C N2C H2C1 110.7 . . ?
Cu3 N2C H2C1 110.7 . . ?
C2C N2C H2C2 110.7 . . ?
Cu3 N2C H2C2 110.7 . . ?
H2C1 N2C H2C2 108.8 . . ?
C1D N1D Cu4 111(2) . . ?
C1D N1D H1D1 109.5 . . ?
Cu4 N1D H1D1 109.5 . . ?
C1D N1D H1D2 109.5 . . ?
Cu4 N1D H1D2 109.5 . . ?
H1D1 N1D H1D2 108.1 . . ?
C2D N2D Cu4 117(3) . . ?
C2D N2D H2D1 108.0 . . ?
Cu4 N2D H2D1 108.0 . . ?
C2D N2D H2D2 108.0 . . ?
Cu4 N2D H2D2 108.0 . . ?
H2D1 N2D H2D2 107.3 . . ?
C1E N1E Cu4 107.7(12) . . ?
C1E N1E H1E1 110.2 . . ?
Cu4 N1E H1E1 110.2 . . ?
C1E N1E H1E2 110.2 . . ?
Cu4 N1E H1E2 110.2 . . ?
H1E1 N1E H1E2 108.5 . . ?
C2E N2E Cu4 105.7(15) . . ?
C2E N2E H2E1 110.6 . . ?
Cu4 N2E H2E1 110.6 . . ?
C2E N2E H2E2 110.6 . . ?
Cu4 N2E H2E2 110.6 . . ?
H2E1 N2E H2E2 108.7 . . ?
C2A C1A N1A 109.4(12) . . ?
C2A C1A H1A3 109.8 . . ?
N1A C1A H1A3 109.8 . . ?
C2A C1A H1A4 109.8 . . ?
N1A C1A H1A4 109.8 . . ?
H1A3 C1A H1A4 108.2 . . ?
C1A C2A N2A 105.7(13) . . ?
C1A C2A H2A3 110.6 . . ?
N2A C2A H2A3 110.6 . . ?
C1A C2A H2A4 110.6 . . ?
N2A C2A H2A4 110.6 . . ?
H2A3 C2A H2A4 108.7 . . ?
C2B C1B N1B 108.4(16) . . ?
C2B C1B H1B3 110.0 . . ?
N1B C1B H1B3 110.0 . . ?
C2B C1B H1B4 110.0 . . ?
N1B C1B H1B4 110.0 . . ?
H1B3 C1B H1B4 108.4 . . ?
C1B C2B N2B 108.4(15) . . ?
C1B C2B H2B3 110.0 . . ?
N2B C2B H2B3 110.0 . . ?
C1B C2B H2B4 110.0 . . ?
N2B C2B H2B4 110.0 . . ?
H2B3 C2B H2B4 108.4 . . ?
N1C C1C C2C 107.9(13) . . ?
N1C C1C H1C3 110.1 . . ?
C2C C1C H1C3 110.1 . . ?
N1C C1C H1C4 110.1 . . ?
C2C C1C H1C4 110.1 . . ?
H1C3 C1C H1C4 108.4 . . ?
N2C C2C C1C 106.6(13) . . ?
N2C C2C H2C3 110.4 . . ?
C1C C2C H2C3 110.4 . . ?
N2C C2C H2C4 110.4 . . ?
C1C C2C H2C4 110.4 . . ?
H2C3 C2C H2C4 108.6 . . ?
N1D C1D C2D 123(3) . . ?
N1D C1D H1D3 106.7 . . ?
C2D C1D H1D3 106.7 . . ?
N1D C1D H1D4 106.7 . . ?
C2D C1D H1D4 106.7 . . ?
H1D3 C1D H1D4 106.6 . . ?
C1D C2D N2D 101(3) . . ?
C1D C2D H2D3 111.5 . . ?
N2D C2D H2D3 111.5 . . ?
C1D C2D H2D4 111.5 . . ?
N2D C2D H2D4 111.5 . . ?
H2D3 C2D H2D4 109.3 . . ?
N1E C1E C2E 104.1(17) . . ?
N1E C1E H1E3 110.9 . . ?
C2E C1E H1E3 110.9 . . ?
N1E C1E H1E4 110.9 . . ?
C2E C1E H1E4 110.9 . . ?
H1E3 C1E H1E4 109.0 . . ?
C1E C2E N2E 117(2) . . ?
C1E C2E H2E3 108.1 . . ?
N2E C2E H2E3 108.1 . . ?
C1E C2E H2E4 108.1 . . ?
N2E C2E H2E4 108.1 . . ?
H2E3 C2E H2E4 107.3 . . ?

loop_
_geom_bond_atom_site_label_1
_geom_bond_atom_site_label_2
_geom_bond_distance
_geom_bond_site_symmetry_2
_geom_bond_publ_flag
W1 O1 1.744(8) . ?
W1 O2 1.755(10) . ?
W1 O3 1.898(10) . ?
W1 O4 1.938(9) . ?
W1 O5 2.077(10) . ?
W1 O6 2.344(8) . ?
W2 O7 1.702(9) . ?
W2 O5 1.849(9) . ?
W2 O8 1.921(10) . ?
W2 O9 1.924(12) . ?
W2 O10 1.936(9) . ?
W2 O6 2.443(9) . ?
W3 O11 1.700(10) . ?
W3 O12 1.887(10) . ?
W3 O13 1.926(9) . ?
W3 O4 1.929(9) . ?
W3 O9 1.936(11) . ?
W3 O6 2.329(9) . ?
W4 O14 1.718(9) . ?
W4 O15 1.765(10) . ?
W4 O3 1.934(9) . ?
W4 O16 1.957(9) . ?
W4 O17 2.050(10) . ?
W4 O18 2.356(8) . ?
W5 O19 1.715(9) . ?
W5 O20 1.885(9) . ?
W5 O21 1.902(10) . ?
W5 O22 1.917(10) . ?
W5 O16 1.919(9) . ?
W5 O18 2.316(8) . ?
W6 O23 1.711(11) . ?
W6 O17 1.845(9) . ?
W6 O8 1.894(9) . ?
W6 O21 1.944(9) . ?
W6 O24 1.944(9) . ?
W6 O18 2.422(10) . ?
W7 O25 1.704(9) . ?
W7 O26 1.816(10) . ?
W7 O27 1.925(10) 3_665 ?
W7 O20 1.944(9) 3_665 ?
W7 O28 1.984(9) 3_665 ?
W7 O29 2.353(9) 3_665 ?
W8 O30 1.708(9) . ?
W8 O31 1.825(10) . ?
W8 O13 1.912(9) . ?
W8 O32 1.946(10) . ?
W8 O27 1.946(9) . ?
W8 O29 2.351(9) . ?
W9 O33 1.728(11) . ?
W9 O24 1.890(10) . ?
W9 O10 1.906(9) . ?
W9 O28 1.916(9) . ?
W9 O32 1.943(11) . ?
W9 O29 2.313(9) . ?
W10 O34 1.726(10) . ?
W10 O35 1.790(9) . ?
W10 O36 1.955(9) 3_665 ?
W10 O12 1.953(9) . ?
W10 O31 2.065(9) . ?
W10 O37 2.255(9) . ?
W11 O38 1.756(8) . ?
W11 O39 1.761(8) . ?
W11 O36 1.915(10) . ?
W11 O22 1.945(10) 3_665 ?
W11 O26 2.067(9) . ?
W11 O37 2.254(9) 3_665 ?
La O39 2.420(8) 3_665 ?
La O15 2.465(10) . ?
La O2 2.491(9) . ?
La O1 2.494(9) 3_765 ?
La O40 2.508(9) . ?
La O42 2.524(9) . ?
La O35 2.552(10) . ?
La O38 2.750(9) . ?
La Cu3 3.628(2) . ?
Si O37 1.618(10) . ?
Si O6 1.633(9) . ?
Si O29 1.645(10) . ?
Si O18 1.644(10) . ?
Cu1 O40 1.958(9) . ?
Cu1 N2A 1.984(14) . ?
Cu1 N1A 1.979(12) . ?
Cu1 O41 2.024(9) . ?
Cu2 O41 1.955(9) . ?
Cu2 O42 1.957(9) . ?
Cu2 N2B 1.985(13) . ?
Cu2 N1B 2.014(15) . ?
Cu2 Cu3 2.909(2) . ?
Cu3 N1C 1.976(13) . ?
Cu3 O42 1.987(9) . ?
Cu3 N2C 2.004(12) . ?
Cu3 O41 2.016(9) . ?
Cu3 O40 2.291(10) . ?
Cu4 N1D 1.99(2) . ?
Cu4 N2D 2.02(3) . ?
Cu4 N1E 2.078(17) . ?
Cu4 N2E 2.13(2) . ?
O1 La 2.494(9) 3_765 ?
O20 W7 1.944(10) 3_665 ?
O22 W11 1.945(10) 3_665 ?
O27 W7 1.925(10) 3_665 ?
O28 W7 1.984(9) 3_665 ?
O29 W7 2.353(9) 3_665 ?
O36 W10 1.955(9) 3_665 ?
O37 W11 2.254(9) 3_665 ?
O39 La 2.420(8) 3_665 ?
N1A C1A 1.50(2) . ?
N1A H1A1 0.9000 . ?
N1A H1A2 0.9000 . ?
N2A C2A 1.51(2) . ?
N2A H2A1 0.9000 . ?
N2A H2A2 0.9000 . ?
N1B C1B 1.49(2) . ?
N1B H1B1 0.9000 . ?
N1B H1B2 0.9000 . ?
N2B C2B 1.50(2) . ?
N2B H2B1 0.9000 . ?
N2B H2B2 0.9000 . ?
N1C C1C 1.45(2) . ?
N1C H1C1 0.9000 . ?
N1C H1C2 0.9000 . ?
N2C C2C 1.51(2) . ?
N2C H2C1 0.9000 . ?
N2C H2C2 0.9000 . ?
N1D C1D 1.40(3) . ?
N1D H1D1 0.9000 . ?
N1D H1D2 0.9000 . ?
N2D C2D 1.55(4) . ?
N2D H2D1 0.9000 . ?
N2D H2D2 0.9000 . ?
N1E C1E 1.68(2) . ?
N1E H1E1 0.9000 . ?
N1E H1E2 0.9000 . ?
N2E C2E 1.63(2) . ?
N2E H2E1 0.9000 . ?
N2E H2E2 0.9000 . ?
C1A C2A 1.48(2) . ?
C1A H1A3 0.9700 . ?
C1A H1A4 0.9700 . ?
C2A H2A3 0.9700 . ?
C2A H2A4 0.9700 . ?
C1B C2B 1.46(3) . ?
C1B H1B3 0.9700 . ?
C1B H1B4 0.9700 . ?
C2B H2B3 0.9700 . ?
C2B H2B4 0.9700 . ?
C1C C2C 1.52(2) . ?
C1C H1C3 0.9700 . ?
C1C H1C4 0.9700 . ?
C2C H2C3 0.9700 . ?
C2C H2C4 0.9700 . ?
C1D C2D 1.48(5) . ?
C1D H1D3 0.9700 . ?
C1D H1D4 0.9700 . ?
C2D H2D3 0.9700 . ?
C2D H2D4 0.9700 . ?
C1E C2E 1.57(3) . ?
C1E H1E3 0.9700 . ?
C1E H1E4 0.9700 . ?
C2E H2E3 0.9700 . ?
C2E H2E4 0.9700 . ?
